data_7707996
loop_
_publ_author_name
'Demakov, Pavel A.'
'Ryadun, Alexey A.'
'Dorovatovskii, Pavel V.'
'Lazarenko, Vladimir A.'
'Samsonenko, Denis G.'
'Brylev, Konstantin A.'
'Fedin, Vladimir P.'
'Dybtsev, Danil N.'

_publ_section_title
;
 Intense multi-colored luminescence in a series of rare-earth
 metal-organic frameworks with aliphatic linkers.
;
_journal_issue 34
_journal_name_full 'Dalton transactions (Cambridge, England : 2003)'
_journal_page_first 11899
_journal_page_last 11908
_journal_paper_doi 10.1039/d1dt00872b
_journal_volume 50
_journal_year 2021
_chemical_formula_sum 'C44 H46 N4 O12 Y2'
_chemical_formula_weight 1000.67
_space_group_crystal_system monoclinic
_space_group_IT_number 14
_space_group_name_Hall '-P 2yn'
_space_group_name_H-M_alt 'P 1 21/n 1'
_atom_sites_solution_hydrogens geom
_atom_sites_solution_secondary difmap
_audit_creation_method SHELXL-2018/3
_audit_update_record
;
2020-08-23 deposited with the CCDC.	2021-04-14 downloaded from the CCDC.
;
_cell_angle_alpha 90
_cell_angle_beta 103.354(5)
_cell_angle_gamma 90
_cell_formula_units_Z 2
_cell_length_a 10.3847(6)
_cell_length_b 17.5470(10)
_cell_length_c 12.2030(6)
_cell_measurement_reflns_used 4488
_cell_measurement_temperature 129.9(3)
_cell_measurement_theta_max 29.2970
_cell_measurement_theta_min 3.8630
_cell_volume 2163.5(2)
_computing_cell_refinement 'CrysAlisPro 1.171.39.46 (Rigaku OD, 2015)'
_computing_data_collection 'CrysAlisPro 1.171.39.46 (Rigaku OD, 2015)'
_computing_data_reduction 'CrysAlisPro 1.171.39.46 (Rigaku OD, 2015)'
_diffrn_ambient_temperature 129.9(3)
_diffrn_detector 'CCD plate'
_diffrn_detector_area_resol_mean 10.6
_diffrn_detector_type AtlasS2
_diffrn_measured_fraction_theta_full 0.998
_diffrn_measured_fraction_theta_max 0.848
_diffrn_measurement_device 'four-circle diffractometer'
_diffrn_measurement_device_type 'New Xcalibur, AtlasS2'
_diffrn_measurement_method '\w scans'
_diffrn_radiation_monochromator graphite
_diffrn_radiation_probe x-ray
_diffrn_radiation_source 'fine-focus sealed tube'
_diffrn_radiation_type MoK\a
_diffrn_radiation_wavelength 0.71073
_diffrn_reflns_av_R_equivalents 0.0277
_diffrn_reflns_av_unetI/netI 0.0420
_diffrn_reflns_Laue_measured_fraction_full 0.998
_diffrn_reflns_Laue_measured_fraction_max 0.848
_diffrn_reflns_limit_h_max 14
_diffrn_reflns_limit_h_min -13
_diffrn_reflns_limit_k_max 22
_diffrn_reflns_limit_k_min -13
_diffrn_reflns_limit_l_max 8
_diffrn_reflns_limit_l_min -16
_diffrn_reflns_number 11750
_diffrn_reflns_point_group_measured_fraction_full 0.998
_diffrn_reflns_point_group_measured_fraction_max 0.848
_diffrn_reflns_theta_full 25.500
_diffrn_reflns_theta_max 29.497
_diffrn_reflns_theta_min 3.287
_diffrn_source 'sealed X-ray tube'
_exptl_absorpt_coefficient_mu 2.737
_exptl_absorpt_correction_T_max 1.00000
_exptl_absorpt_correction_T_min 0.92173
_exptl_absorpt_correction_type multi-scan
_exptl_crystal_colour colorless
_exptl_crystal_density_diffrn 1.536
_exptl_crystal_description stick
_exptl_crystal_F_000 1024
_exptl_crystal_preparation Luminescent
_exptl_crystal_size_max 0.120
_exptl_crystal_size_mid 0.050
_exptl_crystal_size_min 0.030
_refine_diff_density_max 0.419
_refine_diff_density_min -0.369
_refine_diff_density_rms 0.068
_refine_ls_extinction_method none
_refine_ls_goodness_of_fit_ref 1.048
_refine_ls_hydrogen_treatment constr
_refine_ls_matrix_type full
_refine_ls_number_parameters 280
_refine_ls_number_reflns 5117
_refine_ls_number_restraints 150
_refine_ls_restrained_S_all 1.043
_refine_ls_R_factor_all 0.0389
_refine_ls_R_factor_gt 0.0293
_refine_ls_shift/su_max 0.001
_refine_ls_shift/su_mean 0.000
_refine_ls_structure_factor_coef Fsqd
_refine_ls_weighting_details 'w=1/[\s^2^(Fo^2^)+(0.0261P)^2^+0.2468P] where P=(Fo^2^+2Fc^2^)/3'
_refine_ls_weighting_scheme calc
_refine_ls_wR_factor_gt 0.0599
_refine_ls_wR_factor_ref 0.0624
_reflns_Friedel_coverage 0.000
_reflns_number_gt 4462
_reflns_number_total 5117
_reflns_threshold_expression 'I > 2\s(I)'
_cod_data_source_file d1dt00872b2.cif
_cod_data_source_block DP469-6
_cod_depositor_comments 'Adding full bibliography for 7707996--7708001.cif.'
_cod_original_sg_symbol_H-M 'P 21/n'
_cod_database_code 7707996
_shelx_shelxl_version_number 2018/3
_shelx_space_group_comment
;
The symmetry employed for this shelxl refinement is uniquely defined
by the following loop, which should always be used as a source of
symmetry information in preference to the above space-group names.
They are only intended as comments.
;
_shelx_estimated_absorpt_t_min 0.735
_shelx_estimated_absorpt_t_max 0.922

loop_
_space_group_symop_operation_xyz
'x, y, z'
'-x+1/2, y+1/2, -z+1/2'
'-x, -y, -z'
'x-1/2, -y-1/2, z-1/2'

loop_
_atom_site_label
_atom_site_type_symbol
_atom_site_fract_x
_atom_site_fract_y
_atom_site_fract_z
_atom_site_U_iso_or_equiv
_atom_site_adp_type
_atom_site_occupancy
_atom_site_site_symmetry_order
_atom_site_calc_flag
_atom_site_refinement_flags_posn
_atom_site_refinement_flags_adp
_atom_site_refinement_flags_occupancy
_atom_site_disorder_assembly
_atom_site_disorder_group
Y1 Y 0.48129(2) 0.43592(2) 0.36740(2) 0.00826(6) Uani 1 1 d . . . . .
C1 C 0.45654(16) 0.37838(10) 0.62334(14) 0.0116(4) Uani 1 1 d . . . . .
O1 O 0.46284(11) 0.36455(7) 0.52380(10) 0.0136(3) Uani 1 1 d . . . . .
O2 O 0.50673(12) 0.43611(7) 0.68001(10) 0.0134(3) Uani 1 1 d . . . . .
C2 C 0.37979(17) 0.32340(11) 0.68058(14) 0.0138(4) Uani 1 1 d . . . . .
H2 H 0.323172 0.354812 0.719234 0.017 Uiso 1 1 calc R U . . .
O3 O 0.15901(11) 0.15899(7) 0.88953(10) 0.0143(3) Uani 1 1 d . . . . .
C3 C 0.47041(17) 0.27488(11) 0.77132(15) 0.0176(4) Uani 1 1 d . . . . .
H3A H 0.526872 0.242029 0.735891 0.021 Uiso 1 1 calc R U . . .
H3AB H 0.528937 0.308632 0.826162 0.021 Uiso 1 1 calc R U . . .
O6 O 0.75797(11) 0.55243(7) 0.65287(10) 0.0164(3) Uani 1 1 d . . . . .
C6 C 0.20244(17) 0.22463(11) 0.65786(15) 0.0165(4) Uani 1 1 d . . . . .
H6A H 0.143336 0.191082 0.603108 0.020 Uiso 1 1 calc R U . . .
H6AB H 0.146423 0.259080 0.691305 0.020 Uiso 1 1 calc R U . . .
O5 O 0.63798(10) 0.48950(7) 0.51108(10) 0.0109(3) Uani 1 1 d . . . . .
C5 C 0.28880(16) 0.17573(11) 0.75123(14) 0.0132(4) Uani 1 1 d . . . . .
H5 H 0.338977 0.138344 0.715275 0.016 Uiso 1 1 calc R U . . .
O4 O 0.14718(12) 0.06975(7) 0.76141(10) 0.0159(3) Uani 1 1 d . . . . .
C4 C 0.38843(17) 0.22515(11) 0.83270(15) 0.0172(4) Uani 1 1 d . . . . .
H4A H 0.448514 0.191881 0.887149 0.021 Uiso 1 1 calc R U . . .
H4AB H 0.340438 0.258255 0.875589 0.021 Uiso 1 1 calc R U . . .
C8 C 0.19540(16) 0.13198(11) 0.80622(14) 0.0124(4) Uani 1 1 d . . . . .
C7 C 0.28732(17) 0.27149(11) 0.59727(15) 0.0159(4) Uani 1 1 d . . . . .
H7A H 0.229829 0.302753 0.538060 0.019 Uiso 1 1 calc R U . . .
H7AB H 0.340185 0.237102 0.560533 0.019 Uiso 1 1 calc R U . . .
C9 C 0.75099(16) 0.51127(10) 0.56849(14) 0.0112(4) Uani 1 1 d . . . . .
C10 C 0.87158(16) 0.48659(11) 0.52845(14) 0.0116(4) Uani 1 1 d . . . . .
H10 H 0.858271 0.432334 0.503313 0.014 Uiso 1 1 calc R U . . .
C11 C 0.99925(16) 0.49081(11) 0.62033(14) 0.0146(4) Uani 1 1 d . . . . .
H11A H 1.013618 0.543780 0.648422 0.018 Uiso 1 1 calc R U . . .
H11B H 0.991578 0.457710 0.684213 0.018 Uiso 1 1 calc R U . . .
C12 C 0.88315(16) 0.53484(11) 0.42605(15) 0.0138(4) Uani 1 1 d . . . . .
H12A H 0.800730 0.530030 0.366530 0.017 Uiso 1 1 calc R U . . .
H12B H 0.894260 0.589126 0.448324 0.017 Uiso 1 1 calc R U . . .
N1 N 0.38715(14) 0.31103(9) 0.27879(13) 0.0162(3) Uani 1 1 d . U . . .
C13 C 0.40635(18) 0.24743(12) 0.34116(17) 0.0210(4) Uani 1 1 d . U . . .
H13 H 0.458352 0.250540 0.416084 0.025 Uiso 1 1 calc R U . . .
C14 C 0.35399(19) 0.17726(12) 0.3016(2) 0.0274(5) Uani 1 1 d . U . . .
H14 H 0.369161 0.133423 0.348530 0.033 Uiso 1 1 calc R U . . .
C15 C 0.27954(19) 0.17268(13) 0.1928(2) 0.0307(5) Uani 1 1 d . U . . .
H15 H 0.241574 0.125543 0.163514 0.037 Uiso 1 1 calc R U . . .
C16 C 0.26077(19) 0.23712(13) 0.12710(19) 0.0284(5) Uani 1 1 d . U . . .
H16 H 0.210646 0.234627 0.051480 0.034 Uiso 1 1 calc R U . . .
C17 C 0.31543(17) 0.30614(12) 0.17161(16) 0.0192(4) Uani 1 1 d . U . . .
C18 C 0.30381(17) 0.37705(12) 0.10431(16) 0.0211(4) Uani 1 1 d . U . . .
C19 C 0.2357(2) 0.37944(15) -0.00870(18) 0.0341(6) Uani 1 1 d . U . . .
H19 H 0.187935 0.336108 -0.042905 0.041 Uiso 1 1 calc R U . . .
C20 C 0.2382(2) 0.44454(16) -0.06966(19) 0.0420(7) Uani 1 1 d . U . . .
H20 H 0.192706 0.446679 -0.146654 0.050 Uiso 1 1 calc R U . . .
C21 C 0.3072(2) 0.50700(15) -0.01866(19) 0.0395(6) Uani 1 1 d . U . . .
H21 H 0.312548 0.552262 -0.060109 0.047 Uiso 1 1 calc R U . . .
C22 C 0.3688(2) 0.50212(13) 0.09479(17) 0.0284(5) Uani 1 1 d . U . . .
H22 H 0.413870 0.545718 0.130841 0.034 Uiso 1 1 calc R U . . .
N2 N 0.36776(15) 0.43867(9) 0.15603(13) 0.0179(4) Uani 1 1 d . U . . .

loop_
_atom_site_aniso_label
_atom_site_aniso_U_11
_atom_site_aniso_U_22
_atom_site_aniso_U_33
_atom_site_aniso_U_23
_atom_site_aniso_U_13
_atom_site_aniso_U_12
Y1 0.00880(9) 0.00870(10) 0.00798(8) -0.00054(7) 0.00339(6) -0.00024(6)
C1 0.0125(8) 0.0105(9) 0.0125(8) 0.0038(7) 0.0041(7) 0.0032(7)
O1 0.0205(6) 0.0097(7) 0.0128(6) -0.0002(5) 0.0081(5) -0.0006(5)
O2 0.0182(6) 0.0105(7) 0.0120(6) 0.0003(5) 0.0043(5) 0.0000(5)
C2 0.0158(9) 0.0140(10) 0.0133(9) 0.0030(8) 0.0069(7) 0.0004(7)
O3 0.0147(6) 0.0160(7) 0.0136(6) 0.0001(5) 0.0060(5) -0.0033(5)
C3 0.0161(9) 0.0178(11) 0.0180(10) 0.0065(8) 0.0020(7) -0.0044(8)
O6 0.0119(6) 0.0223(8) 0.0154(6) -0.0075(6) 0.0038(5) -0.0010(5)
C6 0.0155(9) 0.0183(11) 0.0156(9) 0.0035(8) 0.0035(7) -0.0039(7)
O5 0.0079(6) 0.0121(7) 0.0126(6) 0.0004(5) 0.0022(5) -0.0004(5)
C5 0.0139(8) 0.0130(10) 0.0145(9) 0.0027(8) 0.0070(7) -0.0006(7)
O4 0.0180(6) 0.0155(7) 0.0163(7) -0.0037(6) 0.0085(5) -0.0060(5)
C4 0.0171(9) 0.0189(11) 0.0148(9) 0.0056(8) 0.0018(7) -0.0048(8)
C8 0.0101(8) 0.0142(10) 0.0124(8) 0.0040(8) 0.0018(7) 0.0012(7)
C7 0.0182(9) 0.0171(11) 0.0128(9) 0.0044(8) 0.0043(7) -0.0018(8)
C9 0.0117(8) 0.0105(9) 0.0117(8) 0.0020(7) 0.0032(7) -0.0004(7)
C10 0.0095(8) 0.0120(10) 0.0141(8) -0.0009(7) 0.0040(7) -0.0001(7)
C11 0.0116(8) 0.0206(11) 0.0119(9) 0.0001(8) 0.0033(7) 0.0010(7)
C12 0.0086(8) 0.0173(10) 0.0152(9) 0.0017(8) 0.0021(7) 0.0021(7)
N1 0.0159(7) 0.0165(9) 0.0179(8) -0.0055(7) 0.0075(6) -0.0008(6)
C13 0.0233(10) 0.0176(11) 0.0247(10) -0.0049(9) 0.0109(8) -0.0031(8)
C14 0.0283(11) 0.0161(11) 0.0429(13) -0.0074(10) 0.0186(10) -0.0050(8)
C15 0.0216(10) 0.0242(13) 0.0503(14) -0.0227(11) 0.0163(10) -0.0101(9)
C16 0.0193(10) 0.0342(14) 0.0323(12) -0.0201(11) 0.0073(9) -0.0057(9)
C17 0.0126(9) 0.0256(11) 0.0201(10) -0.0111(9) 0.0052(7) -0.0015(8)
C18 0.0149(9) 0.0321(12) 0.0159(9) -0.0090(9) 0.0029(7) 0.0019(8)
C19 0.0314(12) 0.0467(15) 0.0196(11) -0.0124(11) -0.0037(9) 0.0042(11)
C20 0.0447(14) 0.0615(19) 0.0142(10) -0.0007(12) -0.0048(10) 0.0110(13)
C21 0.0504(14) 0.0476(16) 0.0187(11) 0.0086(11) 0.0042(10) 0.0049(12)
C22 0.0364(12) 0.0331(13) 0.0148(10) 0.0048(9) 0.0040(9) -0.0001(10)
N2 0.0174(8) 0.0247(10) 0.0118(7) -0.0024(7) 0.0039(6) -0.0012(7)

loop_
_atom_type_symbol
_atom_type_description
_atom_type_scat_dispersion_real
_atom_type_scat_dispersion_imag
_atom_type_scat_source
C C 0.0033 0.0016 'International Tables Vol C Tables 4.2.6.8 and 6.1.1.4'
H H 0.0000 0.0000 'International Tables Vol C Tables 4.2.6.8 and 6.1.1.4'
N N 0.0061 0.0033 'International Tables Vol C Tables 4.2.6.8 and 6.1.1.4'
O O 0.0106 0.0060 'International Tables Vol C Tables 4.2.6.8 and 6.1.1.4'
Y Y -2.7962 3.5667 'International Tables Vol C Tables 4.2.6.8 and 6.1.1.4'

loop_
_geom_angle_atom_site_label_1
_geom_angle_atom_site_label_2
_geom_angle_atom_site_label_3
_geom_angle
_geom_angle_site_symmetry_1
_geom_angle_site_symmetry_3
_geom_angle_publ_flag
O5 Y1 O1 76.85(4) . . ?
O5 Y1 O2 74.11(4) . 3_666 ?
O1 Y1 O2 137.87(4) . 3_666 ?
O5 Y1 O4 87.59(4) . 4_665 ?
O1 Y1 O4 129.00(4) . 4_665 ?
O2 Y1 O4 79.55(4) 3_666 4_665 ?
O5 Y1 O6 124.46(4) . 3_666 ?
O1 Y1 O6 81.60(4) . 3_666 ?
O2 Y1 O6 90.32(4) 3_666 3_666 ?
O4 Y1 O6 142.44(4) 4_665 3_666 ?
O5 Y1 O3 79.15(4) . 4_665 ?
O1 Y1 O3 75.34(4) . 4_665 ?
O2 Y1 O3 126.84(4) 3_666 4_665 ?
O4 Y1 O3 53.98(4) 4_665 4_665 ?
O6 Y1 O3 141.98(4) 3_666 4_665 ?
O5 Y1 O5 72.24(4) . 3_666 ?
O1 Y1 O5 69.55(4) . 3_666 ?
O2 Y1 O5 72.90(4) 3_666 3_666 ?
O4 Y1 O5 149.31(4) 4_665 3_666 ?
O6 Y1 O5 52.27(4) 3_666 3_666 ?
O3 Y1 O5 138.62(4) 4_665 3_666 ?
O5 Y1 N1 144.40(5) . . ?
O1 Y1 N1 77.77(5) . . ?
O2 Y1 N1 139.83(5) 3_666 . ?
O4 Y1 N1 89.33(5) 4_665 . ?
O6 Y1 N1 75.34(4) 3_666 . ?
O3 Y1 N1 70.54(4) 4_665 . ?
O5 Y1 N1 120.54(4) 3_666 . ?
O5 Y1 N2 146.63(5) . . ?
O1 Y1 N2 136.52(5) . . ?
O2 Y1 N2 76.80(5) 3_666 . ?
O4 Y1 N2 71.25(4) 4_665 . ?
O6 Y1 N2 71.23(4) 3_666 . ?
O3 Y1 N2 106.35(5) 4_665 . ?
O5 Y1 N2 114.06(4) 3_666 . ?
N1 Y1 N2 63.09(5) . . ?
O5 Y1 C8 84.88(5) . 4_665 ?
O1 Y1 C8 102.28(5) . 4_665 ?
O2 Y1 C8 104.78(5) 3_666 4_665 ?
O4 Y1 C8 27.22(5) 4_665 4_665 ?
O6 Y1 C8 150.12(5) 3_666 4_665 ?
O3 Y1 C8 26.94(5) 4_665 4_665 ?
O5 Y1 C8 156.84(4) 3_666 4_665 ?
N1 Y1 C8 76.59(5) . 4_665 ?
N2 Y1 C8 87.04(5) . 4_665 ?
O5 Y1 C9 98.75(5) . 3_666 ?
O1 Y1 C9 73.46(5) . 3_666 ?
O2 Y1 C9 81.50(5) 3_666 3_666 ?
O4 Y1 C9 157.53(5) 4_665 3_666 ?
O6 Y1 C9 25.72(4) 3_666 3_666 ?
O3 Y1 C9 148.33(5) 4_665 3_666 ?
O5 Y1 C9 26.57(4) 3_666 3_666 ?
N1 Y1 C9 97.48(5) . 3_666 ?
N2 Y1 C9 92.75(5) . 3_666 ?
C8 Y1 C9 173.46(5) 4_665 3_666 ?
O5 Y1 Y1 37.94(3) . 3_666 ?
O1 Y1 Y1 68.89(3) . 3_666 ?
O2 Y1 Y1 69.40(3) 3_666 3_666 ?
O4 Y1 Y1 122.03(3) 4_665 3_666 ?
O6 Y1 Y1 86.54(3) 3_666 3_666 ?
O3 Y1 Y1 111.90(3) 4_665 3_666 ?
O5 Y1 Y1 34.30(2) 3_666 3_666 ?
N1 Y1 Y1 144.02(4) . 3_666 ?
N2 Y1 Y1 139.23(4) . 3_666 ?
C8 Y1 Y1 122.74(3) 4_665 3_666 ?
C9 Y1 Y1 60.83(3) 3_666 3_666 ?
O1 C1 O2 125.12(16) . . ?
O1 C1 C2 118.17(15) . . ?
O2 C1 C2 116.69(15) . . ?
C1 O1 Y1 136.24(12) . . ?
C1 O2 Y1 132.30(11) . 3_666 ?
C1 C2 C7 112.84(15) . . ?
C1 C2 C3 112.60(14) . . ?
C7 C2 C3 109.62(15) . . ?
C1 C2 H2 107.1 . . ?
C7 C2 H2 107.1 . . ?
C3 C2 H2 107.1 . . ?
C8 O3 Y1 90.81(10) . 4_566 ?
C4 C3 C2 110.59(14) . . ?
C4 C3 H3A 109.5 . . ?
C2 C3 H3A 109.5 . . ?
C4 C3 H3AB 109.5 . . ?
C2 C3 H3AB 109.5 . . ?
H3A C3 H3AB 108.1 . . ?
C9 O6 Y1 95.80(10) . 3_666 ?
C7 C6 C5 111.00(14) . . ?
C7 C6 H6A 109.4 . . ?
C5 C6 H6A 109.4 . . ?
C7 C6 H6AB 109.4 . . ?
C5 C6 H6AB 109.4 . . ?
H6A C6 H6AB 108.0 . . ?
C9 O5 Y1 159.79(11) . . ?
C9 O5 Y1 92.07(10) . 3_666 ?
Y1 O5 Y1 107.75(4) . 3_666 ?
C8 C5 C4 114.02(15) . . ?
C8 C5 C6 106.75(14) . . ?
C4 C5 C6 110.90(15) . . ?
C8 C5 H5 108.3 . . ?
C4 C5 H5 108.3 . . ?
C6 C5 H5 108.3 . . ?
C8 O4 Y1 93.71(10) . 4_566 ?
C5 C4 C3 112.00(15) . . ?
C5 C4 H4A 109.2 . . ?
C3 C4 H4A 109.2 . . ?
C5 C4 H4AB 109.2 . . ?
C3 C4 H4AB 109.2 . . ?
H4A C4 H4AB 107.9 . . ?
O3 C8 O4 120.66(16) . . ?
O3 C8 C5 120.79(16) . . ?
O4 C8 C5 118.37(16) . . ?
O3 C8 Y1 62.25(9) . 4_566 ?
O4 C8 Y1 59.07(9) . 4_566 ?
C5 C8 Y1 167.24(11) . 4_566 ?
C6 C7 C2 110.21(15) . . ?
C6 C7 H7A 109.6 . . ?
C2 C7 H7A 109.6 . . ?
C6 C7 H7AB 109.6 . . ?
C2 C7 H7AB 109.6 . . ?
H7A C7 H7AB 108.1 . . ?
O6 C9 O5 119.80(16) . . ?
O6 C9 C10 122.66(15) . . ?
O5 C9 C10 117.53(15) . . ?
O6 C9 Y1 58.49(9) . 3_666 ?
O5 C9 Y1 61.36(9) . 3_666 ?
C10 C9 Y1 176.48(12) . 3_666 ?
C9 C10 C11 113.13(15) . . ?
C9 C10 C12 109.38(14) . . ?
C11 C10 C12 110.64(14) . . ?
C9 C10 H10 107.8 . . ?
C11 C10 H10 107.8 . . ?
C12 C10 H10 107.8 . . ?
C12 C11 C10 110.27(14) 3_766 . ?
C12 C11 H11A 109.6 3_766 . ?
C10 C11 H11A 109.6 . . ?
C12 C11 H11B 109.6 3_766 . ?
C10 C11 H11B 109.6 . . ?
H11A C11 H11B 108.1 . . ?
C11 C12 C10 111.00(14) 3_766 . ?
C11 C12 H12A 109.4 3_766 . ?
C10 C12 H12A 109.4 . . ?
C11 C12 H12B 109.4 3_766 . ?
C10 C12 H12B 109.4 . . ?
H12A C12 H12B 108.0 . . ?
C13 N1 C17 118.29(17) . . ?
C13 N1 Y1 119.03(12) . . ?
C17 N1 Y1 122.66(13) . . ?
N1 C13 C14 123.17(19) . . ?
N1 C13 H13 118.4 . . ?
C14 C13 H13 118.4 . . ?
C15 C14 C13 118.4(2) . . ?
C15 C14 H14 120.8 . . ?
C13 C14 H14 120.8 . . ?
C16 C15 C14 119.2(2) . . ?
C16 C15 H15 120.4 . . ?
C14 C15 H15 120.4 . . ?
C15 C16 C17 119.8(2) . . ?
C15 C16 H16 120.1 . . ?
C17 C16 H16 120.1 . . ?
N1 C17 C16 121.1(2) . . ?
N1 C17 C18 116.11(17) . . ?
C16 C17 C18 122.72(18) . . ?
N2 C18 C19 121.4(2) . . ?
N2 C18 C17 116.52(16) . . ?
C19 C18 C17 122.03(19) . . ?
C20 C19 C18 119.5(2) . . ?
C20 C19 H19 120.2 . . ?
C18 C19 H19 120.2 . . ?
C19 C20 C21 119.5(2) . . ?
C19 C20 H20 120.2 . . ?
C21 C20 H20 120.2 . . ?
C20 C21 C22 118.3(2) . . ?
C20 C21 H21 120.9 . . ?
C22 C21 H21 120.9 . . ?
N2 C22 C21 123.1(2) . . ?
N2 C22 H22 118.5 . . ?
C21 C22 H22 118.5 . . ?
C22 N2 C18 118.13(17) . . ?
C22 N2 Y1 120.80(12) . . ?
C18 N2 Y1 121.06(13) . . ?

loop_
_geom_bond_atom_site_label_1
_geom_bond_atom_site_label_2
_geom_bond_distance
_geom_bond_site_symmetry_2
_geom_bond_publ_flag
Y1 O5 2.2995(11) . ?
Y1 O1 2.3273(12) . ?
Y1 O2 2.3293(12) 3_666 ?
Y1 O4 2.3832(12) 4_665 ?
Y1 O6 2.4479(12) 3_666 ?
Y1 O3 2.4540(12) 4_665 ?
Y1 O5 2.5089(12) 3_666 ?
Y1 N1 2.5375(16) . ?
Y1 N2 2.5770(15) . ?
Y1 C8 2.7726(17) 4_665 ?
Y1 C9 2.8568(17) 3_666 ?
Y1 Y1 3.8860(4) 3_666 ?
C1 O1 1.255(2) . ?
C1 O2 1.269(2) . ?
C1 C2 1.520(2) . ?
C2 C7 1.528(2) . ?
C2 C3 1.535(2) . ?
C2 H2 1.0000 . ?
O3 C8 1.256(2) . ?
C3 C4 1.530(3) . ?
C3 H3A 0.9900 . ?
C3 H3AB 0.9900 . ?
O6 C9 1.246(2) . ?
C6 C7 1.517(3) . ?
C6 C5 1.538(2) . ?
C6 H6A 0.9900 . ?
C6 H6AB 0.9900 . ?
O5 C9 1.278(2) . ?
C5 C8 1.510(2) . ?
C5 C4 1.528(2) . ?
C5 H5 1.0000 . ?
O4 C8 1.271(2) . ?
C4 H4A 0.9900 . ?
C4 H4AB 0.9900 . ?
C7 H7A 0.9900 . ?
C7 H7AB 0.9900 . ?
C9 C10 1.509(2) . ?
C10 C11 1.528(2) . ?
C10 C12 1.537(3) . ?
C10 H10 1.0000 . ?
C11 C12 1.528(2) 3_766 ?
C11 H11A 0.9900 . ?
C11 H11B 0.9900 . ?
C12 H12A 0.9900 . ?
C12 H12B 0.9900 . ?
N1 C13 1.340(3) . ?
N1 C17 1.350(2) . ?
C13 C14 1.387(3) . ?
C13 H13 0.9500 . ?
C14 C15 1.376(3) . ?
C14 H14 0.9500 . ?
C15 C16 1.374(3) . ?
C15 H15 0.9500 . ?
C16 C17 1.393(3) . ?
C16 H16 0.9500 . ?
C17 C18 1.480(3) . ?
C18 N2 1.347(2) . ?
C18 C19 1.398(3) . ?
C19 C20 1.367(3) . ?
C19 H19 0.9500 . ?
C20 C21 1.377(3) . ?
C20 H20 0.9500 . ?
C21 C22 1.387(3) . ?
C21 H21 0.9500 . ?
C22 N2 1.342(3) . ?
C22 H22 0.9500 . ?
